data_4070459
loop_
_publ_author_name
'van Rijn, Jimmy A.'
'Siegler, Maxime A.'
'Spek, Anthony L.'
'Bouwman, Elisabeth'
'Drent, Eite'

_publ_section_title
;
 Ruthenium-Diphosphine-Catalyzed Allylation of Phenols: Agem-Dialkyl-Type
 Effect Induces High Selectivity toward O-Allylation
;
_journal_issue 24
_journal_name_full Organometallics
_journal_page_first 7006
_journal_paper_doi 10.1021/om900832g
_journal_volume 28
_journal_year 2009
_chemical_formula_moiety 'C36 H39 Cl P2 Ru, C3.5 H4'
_chemical_formula_sum 'C39.5 H43 Cl P2 Ru'
_chemical_formula_weight 716.20
_chemical_name_systematic
; 
 ? 
;
_space_group_IT_number 14
_symmetry_cell_setting monoclinic
_symmetry_space_group_name_Hall '-P 2ybc'
_symmetry_space_group_name_H-M 'P 1 21/c 1'
_atom_sites_solution_hydrogens difmap
_atom_sites_solution_primary heavy
_atom_sites_solution_secondary difmap
_audit_creation_method SHELXL-97
_cell_angle_alpha 90.00
_cell_angle_beta 119.047(3)
_cell_angle_gamma 90.00
_cell_formula_units_Z 4
_cell_length_a 15.2270(6)
_cell_length_b 14.1527(8)
_cell_length_c 18.0689(7)
_cell_measurement_reflns_used 21053
_cell_measurement_temperature 150(2)
_cell_measurement_theta_max 27.50
_cell_measurement_theta_min 1.53
_cell_volume 3404.1(3)
_computing_cell_refinement 'PEAKREF (Schreurs, 2005)'
_computing_data_collection 'COLLECT (Nonius, 1999)'
_computing_data_reduction 'EVALCCD (Duisenberg et al., 2003)'
_computing_molecular_graphics 'PLATON (Spek, 2003)'
_computing_publication_material 'PLATON (Spek, 2003)'
_computing_structure_refinement 'SHELXL-97 (Sheldrick, 2008)'
_computing_structure_solution 'DIRDIF99 (Beurskens et al., 1999)'
_diffrn_ambient_temperature 150(2)
_diffrn_measured_fraction_theta_full 1.000
_diffrn_measured_fraction_theta_max 1.000
_diffrn_measurement_device_type 'Nonius KappaCCD diffractometer'
_diffrn_measurement_method '\f and \w scans'
_diffrn_radiation_monochromator graphite
_diffrn_radiation_source 'fine-focus sealed tube'
_diffrn_radiation_type MoK\a
_diffrn_radiation_wavelength 0.71073
_diffrn_reflns_av_R_equivalents 0.0264
_diffrn_reflns_av_sigmaI/netI 0.0235
_diffrn_reflns_limit_h_max 19
_diffrn_reflns_limit_h_min -19
_diffrn_reflns_limit_k_max 17
_diffrn_reflns_limit_k_min -18
_diffrn_reflns_limit_l_max 17
_diffrn_reflns_limit_l_min -23
_diffrn_reflns_number 42872
_diffrn_reflns_theta_full 27.50
_diffrn_reflns_theta_max 27.50
_diffrn_reflns_theta_min 1.53
_exptl_absorpt_coefficient_mu 0.660
_exptl_absorpt_correction_T_max 0.955
_exptl_absorpt_correction_T_min 0.773
_exptl_absorpt_correction_type multi-scan
_exptl_absorpt_process_details '(SADABS; Sheldrick, 2006/1'
_exptl_crystal_colour yellow
_exptl_crystal_density_diffrn 1.397
_exptl_crystal_density_method 'not measured'
_exptl_crystal_description plate
_exptl_crystal_F_000 1484
_exptl_crystal_size_max 0.35
_exptl_crystal_size_mid 0.17
_exptl_crystal_size_min 0.06
_refine_diff_density_max 0.423
_refine_diff_density_min -0.442
_refine_diff_density_rms 0.061
_refine_ls_extinction_method none
_refine_ls_goodness_of_fit_ref 1.022
_refine_ls_hydrogen_treatment constr
_refine_ls_matrix_type full
_refine_ls_number_parameters 427
_refine_ls_number_reflns 7807
_refine_ls_number_restraints 171
_refine_ls_restrained_S_all 1.032
_refine_ls_R_factor_all 0.0362
_refine_ls_R_factor_gt 0.0248
_refine_ls_shift/su_max 0.002
_refine_ls_shift/su_mean 0.000
_refine_ls_structure_factor_coef Fsqd
_refine_ls_weighting_details 'calc w=1/[\s^2^(Fo^2^)+(0.0205P)^2^+2.8161P] where P=(Fo^2^+2Fc^2^)/3'
_refine_ls_weighting_scheme calc
_refine_ls_wR_factor_gt 0.0514
_refine_ls_wR_factor_ref 0.0551
_reflns_number_gt 6574
_reflns_number_total 7807
_reflns_threshold_expression I>2\s(I)
_cod_data_source_file om900832g_si_001.cif
_cod_data_source_block a
_cod_original_sg_symbol_H-M 'P 21/c'
_cod_original_formula_sum 'C39.50 H43 Cl P2 Ru'
_cod_database_code 4070459

loop_
_symmetry_equiv_pos_as_xyz
'x, y, z'
'-x, y+1/2, -z+1/2'
'-x, -y, -z'
'x, -y-1/2, z-1/2'

loop_
_atom_site_label
_atom_site_type_symbol
_atom_site_fract_x
_atom_site_fract_y
_atom_site_fract_z
_atom_site_U_iso_or_equiv
_atom_site_adp_type
_atom_site_occupancy
_atom_site_symmetry_multiplicity
_atom_site_calc_flag
_atom_site_refinement_flags
_atom_site_disorder_assembly
_atom_site_disorder_group
Ru1 Ru 0.198858(10) 0.219007(10) 0.255837(8) 0.01281(4) Uani 1 1 d . . .
Cl2 Cl 0.22894(3) 0.08749(3) 0.18396(2) 0.01778(9) Uani 1 1 d . . .
P3 P 0.08564(3) 0.11915(3) 0.26314(3) 0.01203(9) Uani 1 1 d . A .
P7 P 0.32877(3) 0.15445(3) 0.37403(3) 0.01211(9) Uani 1 1 d . A .
C4 C 0.12999(12) -0.00034(12) 0.30407(10) 0.0141(3) Uani 1 1 d . . .
H4A H 0.0747 -0.0333 0.3075 0.017 Uiso 1 1 calc R A .
H4B H 0.1410 -0.0342 0.2614 0.017 Uiso 1 1 calc R . .
C5 C 0.22605(12) -0.01231(12) 0.39068(10) 0.0145(3) Uani 1 1 d . A .
C6 C 0.31939(12) 0.02729(12) 0.38846(10) 0.0145(3) Uani 1 1 d . . .
H6A H 0.3244 -0.0056 0.3423 0.017 Uiso 1 1 calc R A .
H6B H 0.3792 0.0089 0.4422 0.017 Uiso 1 1 calc R . .
C11 C -0.01803(12) 0.09382(12) 0.15645(10) 0.0143(3) Uani 1 1 d . . .
C12 C -0.02058(13) 0.01648(13) 0.10825(11) 0.0211(4) Uani 1 1 d . A .
H12 H 0.0311 -0.0297 0.1319 0.025 Uiso 1 1 calc R . .
C13 C -0.09836(14) 0.00586(15) 0.02536(12) 0.0260(4) Uani 1 1 d . . .
H13 H -0.0994 -0.0477 -0.0067 0.031 Uiso 1 1 calc R A .
C14 C -0.17357(14) 0.07229(15) -0.01035(12) 0.0258(4) Uani 1 1 d . A .
H14 H -0.2262 0.0649 -0.0669 0.031 Uiso 1 1 calc R . .
C15 C -0.17196(14) 0.14981(14) 0.03681(12) 0.0249(4) Uani 1 1 d . . .
H15 H -0.2235 0.1961 0.0126 0.030 Uiso 1 1 calc R A .
C16 C -0.09512(13) 0.16005(13) 0.11945(11) 0.0201(4) Uani 1 1 d . A .
H16 H -0.0950 0.2133 0.1515 0.024 Uiso 1 1 calc R . .
C21 C 0.01183(13) 0.15391(12) 0.31479(10) 0.0152(3) Uani 1 1 d . . .
C22 C -0.07314(14) 0.10170(13) 0.30012(11) 0.0198(4) Uani 1 1 d . A .
H22 H -0.0934 0.0496 0.2623 0.024 Uiso 1 1 calc R . .
C23 C -0.12814(15) 0.12498(14) 0.34003(12) 0.0247(4) Uani 1 1 d . . .
H23 H -0.1855 0.0888 0.3297 0.030 Uiso 1 1 calc R A .
C24 C -0.09944(15) 0.20114(14) 0.39505(12) 0.0255(4) Uani 1 1 d . A .
H24 H -0.1370 0.2170 0.4226 0.031 Uiso 1 1 calc R . .
C25 C -0.01620(15) 0.25394(14) 0.40976(12) 0.0243(4) Uani 1 1 d . . .
H25 H 0.0035 0.3062 0.4475 0.029 Uiso 1 1 calc R A .
C26 C 0.03876(13) 0.23062(13) 0.36944(11) 0.0189(4) Uani 1 1 d . A .
H26 H 0.0955 0.2676 0.3794 0.023 Uiso 1 1 calc R . .
C31 C 0.36751(13) 0.20308(12) 0.47951(10) 0.0152(3) Uani 1 1 d . . .
C32 C 0.44924(14) 0.16585(14) 0.55139(11) 0.0223(4) Uani 1 1 d . A .
H32 H 0.4908 0.1198 0.5455 0.027 Uiso 1 1 calc R . .
C33 C 0.47024(15) 0.19553(15) 0.63140(12) 0.0282(5) Uani 1 1 d . . .
H33 H 0.5258 0.1694 0.6800 0.034 Uiso 1 1 calc R A .
C34 C 0.41066(15) 0.26293(15) 0.64070(12) 0.0283(5) Uani 1 1 d . A .
H34 H 0.4239 0.2818 0.6956 0.034 Uiso 1 1 calc R . .
C35 C 0.33180(15) 0.30282(15) 0.56991(12) 0.0261(4) Uani 1 1 d . . .
H35 H 0.2920 0.3506 0.5760 0.031 Uiso 1 1 calc R A .
C36 C 0.31081(13) 0.27298(13) 0.48979(11) 0.0193(4) Uani 1 1 d . A .
H36 H 0.2567 0.3010 0.4413 0.023 Uiso 1 1 calc R . .
C41 C 0.44762(12) 0.16228(13) 0.37095(10) 0.0155(3) Uani 1 1 d . . .
C42 C 0.49499(13) 0.25017(14) 0.38719(11) 0.0212(4) Uani 1 1 d . A .
H42 H 0.4696 0.3012 0.4054 0.025 Uiso 1 1 calc R . .
C43 C 0.57880(14) 0.26386(15) 0.37712(12) 0.0268(4) Uani 1 1 d . . .
H43 H 0.6097 0.3243 0.3875 0.032 Uiso 1 1 calc R A .
C44 C 0.61747(14) 0.18998(16) 0.35205(12) 0.0287(5) Uani 1 1 d . A .
H44 H 0.6746 0.1996 0.3448 0.034 Uiso 1 1 calc R . .
C45 C 0.57313(14) 0.10242(16) 0.33764(12) 0.0275(4) Uani 1 1 d . . .
H45 H 0.6008 0.0511 0.3219 0.033 Uiso 1 1 calc R A .
C46 C 0.48780(14) 0.08843(14) 0.34604(11) 0.0214(4) Uani 1 1 d . A .
H46 H 0.4568 0.0280 0.3347 0.026 Uiso 1 1 calc R . .
C51 C 0.1734(4) 0.3168(5) 0.1510(3) 0.0267(7) Uani 0.688(9) 1 d PDU A 1
H51 H 0.1674 0.2951 0.0989 0.032 Uiso 0.688(9) 1 calc PR A 1
C52 C 0.0939(3) 0.3276(4) 0.1674(3) 0.0306(9) Uani 0.688(9) 1 d PDU A 1
H52 H 0.0249 0.3177 0.1284 0.037 Uiso 0.688(9) 1 calc PR A 1
C53 C 0.1356(4) 0.3570(3) 0.2549(3) 0.0266(7) Uani 0.688(9) 1 d PDU A 1
H53 H 0.0994 0.3673 0.2847 0.032 Uiso 0.688(9) 1 calc PR A 1
C54 C 0.2409(4) 0.3672(3) 0.2877(2) 0.0221(7) Uani 0.688(9) 1 d PDU A 1
H54 H 0.2877 0.3871 0.3433 0.026 Uiso 0.688(9) 1 calc PR A 1
C55 C 0.2645(3) 0.3426(3) 0.2227(3) 0.0209(7) Uani 0.688(9) 1 d PDU A 1
H55 H 0.3291 0.3435 0.2269 0.025 Uiso 0.688(9) 1 calc PR A 1
C51' C 0.2050(9) 0.3685(7) 0.2846(6) 0.0221(7) Uani 0.312(9) 1 d PDU A 2
H51' H 0.2296 0.3895 0.3412 0.026 Uiso 0.312(9) 1 calc PR A 2
C52' C 0.2623(7) 0.3565(8) 0.2440(6) 0.0209(7) Uani 0.312(9) 1 d PDU A 2
H52' H 0.3324 0.3675 0.2682 0.025 Uiso 0.312(9) 1 calc PR A 2
C53' C 0.1975(9) 0.3248(12) 0.1601(7) 0.0267(7) Uani 0.312(9) 1 d PDU A 2
H53' H 0.2163 0.3134 0.1179 0.032 Uiso 0.312(9) 1 calc PR A 2
C54' C 0.1003(8) 0.3133(10) 0.1506(7) 0.0306(9) Uani 0.312(9) 1 d PDU A 2
H54' H 0.0431 0.2892 0.1020 0.037 Uiso 0.312(9) 1 calc PR A 2
C55' C 0.1036(8) 0.3441(7) 0.2267(8) 0.0266(7) Uani 0.312(9) 1 d PDU A 2
H55' H 0.0482 0.3478 0.2371 0.032 Uiso 0.312(9) 1 calc PR A 2
C61 C 0.24401(14) -0.11971(12) 0.40797(11) 0.0203(4) Uani 1 1 d . . .
H61A H 0.3048 -0.1280 0.4638 0.024 Uiso 1 1 calc R A .
H61B H 0.1866 -0.1459 0.4126 0.024 Uiso 1 1 calc R . .
C62 C 0.25712(15) -0.17864(14) 0.34371(13) 0.0273(4) Uani 1 1 d . A .
H62A H 0.1946 -0.1779 0.2895 0.041 Uiso 1 1 calc R . .
H62B H 0.2736 -0.2438 0.3641 0.041 Uiso 1 1 calc R . .
H62C H 0.3117 -0.1522 0.3360 0.041 Uiso 1 1 calc R . .
C63 C 0.21598(13) 0.03378(13) 0.46355(11) 0.0182(4) Uani 1 1 d . . .
H63A H 0.2820 0.0298 0.5156 0.022 Uiso 1 1 calc R A .
H63B H 0.2007 0.1016 0.4502 0.022 Uiso 1 1 calc R . .
C64 C 0.13674(16) -0.00788(15) 0.48274(12) 0.0271(4) Uani 1 1 d . A .
H64A H 0.0718 -0.0099 0.4307 0.041 Uiso 1 1 calc R . .
H64B H 0.1311 0.0316 0.5248 0.041 Uiso 1 1 calc R . .
H64C H 0.1565 -0.0721 0.5051 0.041 Uiso 1 1 calc R . .
C1S C 0.5297(3) 0.4751(3) 0.5441(2) 0.0539(13) Uani 0.50 1 d PGU B -1
C2S C 0.5626(3) 0.4877(3) 0.4853(3) 0.056(2) Uani 0.50 1 d PGU B -1
H2S H 0.6285 0.4654 0.5022 0.067 Uiso 0.50 1 d PG B -1
C3S C 0.5127(3) 0.5282(3) 0.4054(3) 0.0599(14) Uani 0.50 1 d PGU B -1
H3S H 0.5423 0.5334 0.3698 0.072 Uiso 0.50 1 d PG B -1
C4S C 0.4164(3) 0.5607(3) 0.3811(2) 0.064(2) Uani 0.50 1 d PGU B -1
H4S H 0.3762 0.5894 0.3275 0.077 Uiso 0.50 1 d PG B -1
C5S C 0.3812(3) 0.5493(3) 0.4384(3) 0.0641(15) Uani 0.50 1 d PGU B -1
H5S H 0.3153 0.5717 0.4215 0.077 Uiso 0.50 1 d PG B -1
C6S C 0.4332(3) 0.5084(3) 0.5180(3) 0.054(2) Uani 0.50 1 d PGU B -1
H6S H 0.4037 0.5032 0.5536 0.065 Uiso 0.50 1 d PG B -1
C7S C 0.5931(4) 0.4297(4) 0.6285(3) 0.088(4) Uani 0.50 1 d PGU B -1
H7S1 H 0.5537 0.4226 0.6579 0.133 Uiso 0.25 1 d PG B -1
H7S2 H 0.6519 0.4694 0.6625 0.133 Uiso 0.25 1 d PG B -1
H7S3 H 0.6153 0.3674 0.6205 0.133 Uiso 0.25 1 d PG B -1
H7S4 H 0.6603 0.4170 0.6361 0.133 Uiso 0.25 1 d PG B -1
H7S5 H 0.5620 0.3702 0.6314 0.133 Uiso 0.25 1 d PG B -1
H7S6 H 0.5987 0.4722 0.6734 0.133 Uiso 0.25 1 d PG B -1

loop_
_atom_site_aniso_label
_atom_site_aniso_U_11
_atom_site_aniso_U_22
_atom_site_aniso_U_33
_atom_site_aniso_U_23
_atom_site_aniso_U_13
_atom_site_aniso_U_12
Ru1 0.01452(7) 0.01062(7) 0.01260(7) 0.00199(5) 0.00605(5) 0.00023(5)
Cl2 0.0230(2) 0.0191(2) 0.01356(19) -0.00219(16) 0.01077(16) -0.00142(17)
P3 0.0131(2) 0.0111(2) 0.01103(19) -0.00048(16) 0.00520(16) 0.00018(16)
P7 0.0132(2) 0.0112(2) 0.0114(2) -0.00085(16) 0.00552(16) -0.00054(16)
C4 0.0164(8) 0.0105(8) 0.0139(8) -0.0009(6) 0.0062(7) -0.0012(6)
C5 0.0166(8) 0.0123(8) 0.0128(8) 0.0021(6) 0.0058(7) -0.0009(7)
C6 0.0164(8) 0.0116(8) 0.0134(8) 0.0008(6) 0.0058(6) 0.0008(6)
C11 0.0137(8) 0.0158(9) 0.0132(8) 0.0002(6) 0.0065(6) -0.0013(7)
C12 0.0192(9) 0.0214(10) 0.0174(9) -0.0032(7) 0.0049(7) 0.0047(7)
C13 0.0246(10) 0.0265(11) 0.0196(9) -0.0086(8) 0.0050(8) 0.0026(8)
C14 0.0195(9) 0.0336(11) 0.0159(9) -0.0039(8) 0.0020(7) 0.0021(8)
C15 0.0195(9) 0.0265(11) 0.0205(9) 0.0003(8) 0.0034(7) 0.0070(8)
C16 0.0200(9) 0.0187(9) 0.0184(9) -0.0037(7) 0.0068(7) 0.0026(7)
C21 0.0165(8) 0.0157(9) 0.0144(8) 0.0011(7) 0.0082(7) 0.0023(7)
C22 0.0228(9) 0.0176(9) 0.0211(9) -0.0018(7) 0.0124(7) -0.0037(7)
C23 0.0240(10) 0.0266(11) 0.0293(10) 0.0000(8) 0.0176(8) -0.0054(8)
C24 0.0303(10) 0.0287(11) 0.0281(10) 0.0014(8) 0.0224(9) 0.0026(8)
C25 0.0340(11) 0.0194(9) 0.0246(10) -0.0057(8) 0.0183(9) -0.0015(8)
C26 0.0199(9) 0.0176(9) 0.0198(9) -0.0024(7) 0.0102(7) -0.0030(7)
C31 0.0157(8) 0.0162(9) 0.0136(8) -0.0036(7) 0.0071(7) -0.0042(7)
C32 0.0227(9) 0.0243(10) 0.0179(9) -0.0015(8) 0.0083(7) 0.0015(8)
C33 0.0292(10) 0.0351(12) 0.0134(9) -0.0011(8) 0.0049(8) -0.0040(9)
C34 0.0332(11) 0.0374(12) 0.0182(9) -0.0116(8) 0.0155(8) -0.0123(9)
C35 0.0274(10) 0.0280(11) 0.0283(10) -0.0116(8) 0.0177(9) -0.0045(8)
C36 0.0186(9) 0.0194(10) 0.0205(9) -0.0041(7) 0.0098(7) -0.0020(7)
C41 0.0132(8) 0.0197(9) 0.0116(8) 0.0020(7) 0.0044(6) 0.0008(7)
C42 0.0182(9) 0.0225(9) 0.0202(9) -0.0022(7) 0.0071(7) -0.0027(7)
C43 0.0178(9) 0.0345(12) 0.0233(10) 0.0017(8) 0.0062(8) -0.0084(8)
C44 0.0140(9) 0.0491(14) 0.0222(10) 0.0058(9) 0.0082(8) 0.0002(9)
C45 0.0228(10) 0.0399(13) 0.0222(10) 0.0038(9) 0.0128(8) 0.0105(9)
C46 0.0225(9) 0.0236(10) 0.0190(9) 0.0030(8) 0.0108(7) 0.0039(8)
C51 0.0354(19) 0.0190(14) 0.0259(12) 0.0103(10) 0.0152(13) -0.0009(17)
C52 0.0290(11) 0.0177(19) 0.0358(18) 0.0136(13) 0.0083(11) 0.0058(11)
C53 0.0294(18) 0.0134(13) 0.0443(19) 0.0102(14) 0.0235(14) 0.0071(13)
C54 0.0300(18) 0.0076(9) 0.0306(11) 0.0017(8) 0.0163(14) -0.0006(15)
C55 0.0318(10) 0.0133(15) 0.0263(18) 0.0041(13) 0.0211(11) -0.0011(9)
C51' 0.0300(18) 0.0076(9) 0.0306(11) 0.0017(8) 0.0163(14) -0.0006(15)
C52' 0.0318(10) 0.0133(15) 0.0263(18) 0.0041(13) 0.0211(11) -0.0011(9)
C53' 0.0354(19) 0.0190(14) 0.0259(12) 0.0103(10) 0.0152(13) -0.0009(17)
C54' 0.0290(11) 0.0177(19) 0.0358(18) 0.0136(13) 0.0083(11) 0.0058(11)
C55' 0.0294(18) 0.0134(13) 0.0443(19) 0.0102(14) 0.0235(14) 0.0071(13)
C61 0.0225(9) 0.0128(9) 0.0211(9) 0.0041(7) 0.0071(7) -0.0009(7)
C62 0.0309(11) 0.0134(9) 0.0388(12) -0.0002(8) 0.0178(9) 0.0007(8)
C63 0.0232(9) 0.0175(9) 0.0133(8) 0.0001(7) 0.0083(7) -0.0037(7)
C64 0.0360(11) 0.0279(11) 0.0237(10) -0.0003(8) 0.0194(9) -0.0059(9)
C1S 0.070(3) 0.022(2) 0.078(3) -0.015(2) 0.042(3) -0.017(2)
C2S 0.067(5) 0.038(5) 0.081(5) -0.013(4) 0.050(4) -0.012(4)
C3S 0.075(3) 0.048(3) 0.074(3) -0.016(3) 0.050(3) -0.023(3)
C4S 0.073(4) 0.039(4) 0.075(4) -0.010(4) 0.030(3) -0.026(3)
C5S 0.058(3) 0.039(3) 0.098(4) -0.026(3) 0.040(3) -0.014(2)
C6S 0.057(4) 0.036(5) 0.096(5) -0.029(4) 0.057(4) -0.026(3)
C7S 0.110(7) 0.063(6) 0.092(5) -0.002(5) 0.049(5) -0.015(5)

loop_
_atom_type_symbol
_atom_type_description
_atom_type_scat_dispersion_real
_atom_type_scat_dispersion_imag
_atom_type_scat_source
C C 0.0033 0.0016 'International Tables Vol C Tables 4.2.6.8 and 6.1.1.4'
H H 0.0000 0.0000 'International Tables Vol C Tables 4.2.6.8 and 6.1.1.4'
Cl Cl 0.1484 0.1585 'International Tables Vol C Tables 4.2.6.8 and 6.1.1.4'
P P 0.1023 0.0942 'International Tables Vol C Tables 4.2.6.8 and 6.1.1.4'
Ru Ru -1.2594 0.8363 'International Tables Vol C Tables 4.2.6.8 and 6.1.1.4'

loop_
_geom_angle_atom_site_label_1
_geom_angle_atom_site_label_2
_geom_angle_atom_site_label_3
_geom_angle
C51' Ru1 C53 25.0(2)
C51' Ru1 C55' 38.2(2)
C53 Ru1 C55' 14.2(2)
C51' Ru1 C54 13.8(2)
C53 Ru1 C54 38.08(11)
C55' Ru1 C54 50.3(2)
C51' Ru1 C54' 63.2(3)
C53 Ru1 C54' 48.5(3)
C55' Ru1 C54' 37.7(2)
C54 Ru1 C54' 68.7(3)
C51' Ru1 C51 64.3(3)
C53 Ru1 C51 62.71(17)
C55' Ru1 C51 58.0(3)
C54 Ru1 C51 62.26(16)
C54' Ru1 C51 29.0(4)
C51' Ru1 C52' 37.0(2)
C53 Ru1 C52' 55.0(3)
C55' Ru1 C52' 62.4(3)
C54 Ru1 C52' 26.2(2)
C54' Ru1 C52' 62.3(4)
C51 Ru1 C52' 43.9(3)
C51' Ru1 C52 55.5(3)
C53 Ru1 C52 38.39(13)
C55' Ru1 C52 27.1(3)
C54 Ru1 C52 62.91(14)
C54' Ru1 C52 10.7(3)
C51 Ru1 C52 36.26(15)
C52' Ru1 C52 61.5(3)
C51' Ru1 C55 47.8(2)
C53 Ru1 C55 63.22(13)
C55' Ru1 C55 68.4(3)
C54 Ru1 C55 37.63(11)
C54' Ru1 C55 60.1(3)
C51 Ru1 C55 36.88(12)
C52' Ru1 C55 11.5(2)
C52 Ru1 C55 61.78(16)
C51' Ru1 C53' 61.6(4)
C53 Ru1 C53' 64.1(4)
C55' Ru1 C53' 61.6(4)
C54 Ru1 C53' 57.5(3)
C54' Ru1 C53' 36.7(3)
C51 Ru1 C53' 8.6(3)
C52' Ru1 C53' 36.7(3)
C52 Ru1 C53' 42.7(4)
C55 Ru1 C53' 28.8(3)
C51' Ru1 P7 104.4(3)
C53 Ru1 P7 123.11(15)
C55' Ru1 P7 136.2(3)
C54 Ru1 P7 97.34(11)
C54' Ru1 P7 165.0(3)
C51 Ru1 P7 139.46(12)
C52' Ru1 P7 102.7(2)
C52 Ru1 P7 159.89(14)
C55 Ru1 P7 105.48(11)
C53' Ru1 P7 131.1(3)
C51' Ru1 P3 122.4(3)
C53 Ru1 P3 102.24(13)
C55' Ru1 P3 94.8(2)
C54 Ru1 P3 135.39(15)
C54' Ru1 P3 102.0(3)
C51 Ru1 P3 127.65(12)
C52' Ru1 P3 157.1(3)
C52 Ru1 P3 99.77(13)
C55 Ru1 P3 161.53(11)
C53' Ru1 P3 136.2(3)
P7 Ru1 P3 91.946(16)
P3 Ru1 Cl2 84.29(2)
P7 Ru1 Cl2 83.75(2)
C4 P3 C11 101.72(8)
C4 P3 C21 103.72(8)
C11 P3 C21 99.14(8)
C4 P3 Ru1 116.92(6)
C11 P3 Ru1 110.38(6)
C21 P3 Ru1 121.85(6)
C31 P7 C6 103.20(8)
C31 P7 C41 100.60(8)
C6 P7 C41 102.06(8)
C31 P7 Ru1 121.18(6)
C6 P7 Ru1 115.72(6)
C41 P7 Ru1 111.47(5)
C5 C4 P3 119.34(12)
C5 C4 H4A 107.5
P3 C4 H4A 107.5
C5 C4 H4B 107.5
P3 C4 H4B 107.5
H4A C4 H4B 107.0
C63 C5 C6 110.02(14)
C63 C5 C4 112.34(14)
C6 C5 C4 111.31(13)
C63 C5 C61 108.89(14)
C6 C5 C61 106.64(14)
C4 C5 C61 107.40(14)
C5 C6 P7 119.70(12)
C5 C6 H6A 107.4
P7 C6 H6A 107.4
C5 C6 H6B 107.4
P7 C6 H6B 107.4
H6A C6 H6B 106.9
C12 C11 C16 117.98(15)
C12 C11 P3 124.06(13)
C16 C11 P3 117.79(13)
C11 C12 C13 120.62(17)
C11 C12 H12 119.7
C13 C12 H12 119.7
C14 C13 C12 120.61(18)
C14 C13 H13 119.7
C12 C13 H13 119.7
C13 C14 C15 119.45(17)
C13 C14 H14 120.3
C15 C14 H14 120.3
C14 C15 C16 119.99(17)
C14 C15 H15 120.0
C16 C15 H15 120.0
C15 C16 C11 121.34(17)
C15 C16 H16 119.3
C11 C16 H16 119.3
C26 C21 C22 118.31(16)
C26 C21 P3 121.79(13)
C22 C21 P3 119.90(13)
C23 C22 C21 120.89(17)
C23 C22 H22 119.6
C21 C22 H22 119.6
C22 C23 C24 119.95(18)
C22 C23 H23 120.0
C24 C23 H23 120.0
C25 C24 C23 119.94(17)
C25 C24 H24 120.0
C23 C24 H24 120.0
C24 C25 C26 120.02(18)
C24 C25 H25 120.0
C26 C25 H25 120.0
C21 C26 C25 120.88(17)
C21 C26 H26 119.6
C25 C26 H26 119.6
C36 C31 C32 118.56(16)
C36 C31 P7 120.08(13)
C32 C31 P7 121.18(13)
C33 C32 C31 120.45(18)
C33 C32 H32 119.8
C31 C32 H32 119.8
C34 C33 C32 120.25(18)
C34 C33 H33 119.9
C32 C33 H33 119.9
C35 C34 C33 119.79(17)
C35 C34 H34 120.1
C33 C34 H34 120.1
C34 C35 C36 119.88(18)
C34 C35 H35 120.1
C36 C35 H35 120.1
C31 C36 C35 120.99(17)
C31 C36 H36 119.5
C35 C36 H36 119.5
C46 C41 C42 118.28(16)
C46 C41 P7 123.89(14)
C42 C41 P7 117.55(14)
C43 C42 C41 120.74(18)
C43 C42 H42 119.6
C41 C42 H42 119.6
C44 C43 C42 120.24(19)
C44 C43 H43 119.9
C42 C43 H43 119.9
C45 C44 C43 119.79(18)
C45 C44 H44 120.1
C43 C44 H44 120.1
C44 C45 C46 120.38(19)
C44 C45 H45 119.8
C46 C45 H45 119.8
C41 C46 C45 120.54(18)
C41 C46 H46 119.7
C45 C46 H46 119.7
C52 C51 C55 110.2(4)
C52 C51 Ru1 72.3(4)
C55 C51 Ru1 72.0(3)
C52 C51 H51 124.9
C55 C51 H51 124.9
Ru1 C51 H51 122.4
C51 C52 C53 107.5(4)
C51 C52 Ru1 71.4(4)
C53 C52 Ru1 68.5(3)
C51 C52 H52 126.3
C53 C52 H52 126.3
Ru1 C52 H52 125.3
C54 C53 C52 106.8(3)
C54 C53 Ru1 71.5(2)
C52 C53 Ru1 73.1(3)
C54 C53 H53 126.6
C52 C53 H53 126.6
Ru1 C53 H53 120.7
C53 C54 C55 108.4(3)
C53 C54 Ru1 70.5(2)
C55 C54 Ru1 73.0(2)
C53 C54 H54 125.8
C55 C54 H54 125.8
Ru1 C54 H54 122.4
C51 C55 C54 107.0(3)
C51 C55 Ru1 71.1(3)
C54 C55 Ru1 69.3(2)
C51 C55 H55 126.5
C54 C55 H55 126.5
Ru1 C55 H55 124.7
C52' C51' C55' 108.4(7)
C52' C51' Ru1 73.7(6)
C55' C51' Ru1 71.5(5)
C52' C51' H51' 125.8
C55' C51' H51' 125.8
Ru1 C51' H51' 120.7
C51' C52' C53' 108.2(7)
C51' C52' Ru1 69.3(6)
C53' C52' Ru1 73.7(7)
C51' C52' H52' 125.9
C53' C52' H52' 125.9
Ru1 C52' H52' 122.8
C54' C53' C52' 108.1(8)
C54' C53' Ru1 68.9(8)
C52' C53' Ru1 69.6(7)
C54' C53' H53' 126.0
C52' C53' H53' 126.0
Ru1 C53' H53' 127.1
C53' C54' C55' 107.7(8)
C53' C54' Ru1 74.4(9)
C55' C54' Ru1 70.2(6)
C53' C54' H54' 126.2
C55' C54' H54' 126.2
Ru1 C54' H54' 120.9
C54' C55' C51' 107.5(7)
C54' C55' Ru1 72.0(7)
C51' C55' Ru1 70.3(5)
C54' C55' H55' 126.2
C51' C55' H55' 126.2
Ru1 C55' H55' 123.1
C62 C61 C5 117.40(15)
C62 C61 H61A 108.0
C5 C61 H61A 108.0
C62 C61 H61B 108.0
C5 C61 H61B 108.0
H61A C61 H61B 107.2
C61 C62 H62A 109.5
C61 C62 H62B 109.5
H62A C62 H62B 109.5
C61 C62 H62C 109.5
H62A C62 H62C 109.5
H62B C62 H62C 109.5
C64 C63 C5 116.60(15)
C64 C63 H63A 108.1
C5 C63 H63A 108.1
C64 C63 H63B 108.1
C5 C63 H63B 108.1
H63A C63 H63B 107.3
C63 C64 H64A 109.5
C63 C64 H64B 109.5
H64A C64 H64B 109.5
C63 C64 H64C 109.5
H64A C64 H64C 109.5
H64B C64 H64C 109.5
C2S C1S C6S 114.4
C2S C1S C7S 122.7
C6S C1S C7S 122.9
C1S C2S C3S 129.1
C2S C3S C4S 115.1
C5S C4S C3S 117.3
C4S C5S C6S 126.1
C5S C6S C1S 118.0

loop_
_geom_bond_atom_site_label_1
_geom_bond_atom_site_label_2
_geom_bond_distance
Ru1 C51' 2.171(9)
Ru1 C53 2.174(4)
Ru1 C55' 2.185(9)
Ru1 C54 2.187(4)
Ru1 C54' 2.209(13)
Ru1 C51 2.223(6)
Ru1 C52' 2.228(11)
Ru1 C52 2.234(6)
Ru1 C55 2.236(4)
Ru1 C53' 2.280(15)
Ru1 Cl2 2.4370(5)
Ru1 P7 2.2817(4)
Ru1 P3 2.2820(5)
P3 C4 1.8379(17)
P3 C11 1.8389(17)
P3 C21 1.8425(17)
P7 C31 1.8336(17)
P7 C6 1.8340(17)
P7 C41 1.8406(17)
C4 C5 1.547(2)
C4 H4A 0.9900
C4 H4B 0.9900
C5 C63 1.542(2)
C5 C6 1.546(2)
C5 C61 1.549(2)
C6 H6A 0.9900
C6 H6B 0.9900
C11 C12 1.388(2)
C11 C16 1.393(2)
C12 C13 1.395(2)
C12 H12 0.9500
C13 C14 1.376(3)
C13 H13 0.9500
C14 C15 1.382(3)
C14 H14 0.9500
C15 C16 1.387(2)
C15 H15 0.9500
C16 H16 0.9500
C21 C26 1.389(2)
C21 C22 1.399(2)
C22 C23 1.384(3)
C22 H22 0.9500
C23 C24 1.385(3)
C23 H23 0.9500
C24 C25 1.382(3)
C24 H24 0.9500
C25 C26 1.390(3)
C25 H25 0.9500
C26 H26 0.9500
C31 C36 1.384(2)
C31 C32 1.394(2)
C32 C33 1.386(3)
C32 H32 0.9500
C33 C34 1.382(3)
C33 H33 0.9500
C34 C35 1.380(3)
C34 H34 0.9500
C35 C36 1.388(3)
C35 H35 0.9500
C36 H36 0.9500
C41 C46 1.392(3)
C41 C42 1.396(3)
C42 C43 1.387(3)
C42 H42 0.9500
C43 C44 1.380(3)
C43 H43 0.9500
C44 C45 1.374(3)
C44 H44 0.9500
C45 C46 1.393(3)
C45 H45 0.9500
C46 H46 0.9500
C51 C52 1.387(5)
C51 C55 1.411(5)
C51 H51 0.9500
C52 C53 1.451(5)
C52 H52 0.9500
C53 C54 1.423(4)
C53 H53 0.9500
C54 C55 1.427(4)
C54 H54 0.9500
C55 H55 0.9500
C51' C52' 1.396(8)
C51' C55' 1.425(8)
C51' H51' 0.9500
C52' C53' 1.421(9)
C52' H52' 0.9500
C53' C54' 1.414(9)
C53' H53' 0.9500
C54' C55' 1.421(8)
C54' H54' 0.9500
C55' H55' 0.9500
C61 C62 1.520(3)
C61 H61A 0.9900
C61 H61B 0.9900
C62 H62A 0.9800
C62 H62B 0.9800
C62 H62C 0.9800
C63 C64 1.526(2)
C63 H63A 0.9900
C63 H63B 0.9900
C64 H64A 0.9800
C64 H64B 0.9800
C64 H64C 0.9800
C1S C2S 1.3885
C1S C6S 1.3896
C1S C7S 1.4978
C2S C3S 1.3886
C2S H2S 0.9500
C3S C4S 1.3899
C3S H3S 0.9500
C4S C5S 1.3853
C4S H4S 0.9500
C5S C6S 1.3883
C5S H5S 0.9500
C6S H6S 0.9500
C7S H7S1 0.9800
C7S H7S2 0.9800
C7S H7S3 0.9800
C7S H7S4 0.9800
C7S H7S5 0.9800
C7S H7S6 0.9801

loop_
_geom_torsion_atom_site_label_1
_geom_torsion_atom_site_label_2
_geom_torsion_atom_site_label_3
_geom_torsion_atom_site_label_4
_geom_torsion
C51' Ru1 P3 C4 -142.0(3)
C53 Ru1 P3 C4 -158.08(16)
C55' Ru1 P3 C4 -170.3(3)
C54 Ru1 P3 C4 -136.05(16)
C54' Ru1 P3 C4 152.2(3)
C51 Ru1 P3 C4 137.1(2)
C52' Ru1 P3 C4 -163.8(7)
C52 Ru1 P3 C4 162.86(15)
C55 Ru1 P3 C4 165.6(4)
C53' Ru1 P3 C4 136.7(5)
P7 Ru1 P3 C4 -33.56(6)
C51' Ru1 P3 C11 102.4(3)
C53 Ru1 P3 C11 86.35(16)
C55' Ru1 P3 C11 74.1(3)
C54 Ru1 P3 C11 108.37(16)
C54' Ru1 P3 C11 36.7(3)
C51 Ru1 P3 C11 21.5(2)
C52' Ru1 P3 C11 80.6(7)
C52 Ru1 P3 C11 47.29(15)
C55 Ru1 P3 C11 50.0(4)
C53' Ru1 P3 C11 21.1(5)
P7 Ru1 P3 C11 -149.13(6)
C51' Ru1 P3 C21 -13.1(3)
C53 Ru1 P3 C21 -29.13(16)
C55' Ru1 P3 C21 -41.3(3)
C54 Ru1 P3 C21 -7.11(16)
C54' Ru1 P3 C21 -78.8(3)
C51 Ru1 P3 C21 -94.0(2)
C52' Ru1 P3 C21 -34.9(7)
C52 Ru1 P3 C21 -68.20(15)
C55 Ru1 P3 C21 -65.5(4)
C53' Ru1 P3 C21 -94.4(5)
P7 Ru1 P3 C21 95.39(6)
C51' Ru1 P7 C31 32.5(3)
C53 Ru1 P7 C31 14.28(16)
C55' Ru1 P7 C31 7.3(4)
C54 Ru1 P7 C31 44.56(16)
C54' Ru1 P7 C31 66.0(12)
C51 Ru1 P7 C31 99.7(2)
C52' Ru1 P7 C31 70.6(3)
C52 Ru1 P7 C31 34.2(4)
C55 Ru1 P7 C31 82.10(15)
C53' Ru1 P7 C31 97.3(4)
P3 Ru1 P7 C31 -91.71(7)
C51' Ru1 P7 C6 158.5(3)
C53 Ru1 P7 C6 140.28(15)
C55' Ru1 P7 C6 133.3(4)
C54 Ru1 P7 C6 170.56(16)
C54' Ru1 P7 C6 -168.0(12)
C51 Ru1 P7 C6 -134.3(2)
C52' Ru1 P7 C6 -163.4(3)
C52 Ru1 P7 C6 160.2(4)
C55 Ru1 P7 C6 -151.90(15)
C53' Ru1 P7 C6 -136.7(4)
P3 Ru1 P7 C6 34.29(6)
C51' Ru1 P7 C41 -85.5(3)
C53 Ru1 P7 C41 -103.70(15)
C55' Ru1 P7 C41 -110.7(4)
C54 Ru1 P7 C41 -73.42(15)
C54' Ru1 P7 C41 -52.0(12)
C51 Ru1 P7 C41 -18.3(2)
C52' Ru1 P7 C41 -47.4(3)
C52 Ru1 P7 C41 -83.8(4)
C55 Ru1 P7 C41 -35.88(15)
C53' Ru1 P7 C41 -20.7(4)
P3 Ru1 P7 C41 150.31(6)
C11 P3 C4 C5 173.52(13)
C21 P3 C4 C5 -83.92(14)
Ru1 P3 C4 C5 53.24(14)
P3 C4 C5 C63 60.15(18)
P3 C4 C5 C6 -63.75(17)
P3 C4 C5 C61 179.86(12)
C63 C5 C6 P7 -59.32(17)
C4 C5 C6 P7 65.88(17)
C61 C5 C6 P7 -177.27(11)
C31 P7 C6 C5 78.53(14)
C41 P7 C6 C5 -177.39(12)
Ru1 P7 C6 C5 -56.17(14)
C4 P3 C11 C12 -31.16(17)
C21 P3 C11 C12 -137.34(16)
Ru1 P3 C11 C12 93.62(15)
C4 P3 C11 C16 153.73(14)
C21 P3 C11 C16 47.54(15)
Ru1 P3 C11 C16 -81.50(14)
C16 C11 C12 C13 -0.1(3)
P3 C11 C12 C13 -175.21(15)
C11 C12 C13 C14 0.5(3)
C12 C13 C14 C15 -0.4(3)
C13 C14 C15 C16 -0.1(3)
C14 C15 C16 C11 0.6(3)
C12 C11 C16 C15 -0.4(3)
P3 C11 C16 C15 174.99(15)
C4 P3 C21 C26 117.74(15)
C11 P3 C21 C26 -137.72(15)
Ru1 P3 C21 C26 -16.72(17)
C4 P3 C21 C22 -61.44(15)
C11 P3 C21 C22 43.09(16)
Ru1 P3 C21 C22 164.10(12)
C26 C21 C22 C23 -1.0(3)
P3 C21 C22 C23 178.23(14)
C21 C22 C23 C24 0.3(3)
C22 C23 C24 C25 0.2(3)
C23 C24 C25 C26 -0.1(3)
C22 C21 C26 C25 1.2(3)
P3 C21 C26 C25 -178.03(14)
C24 C25 C26 C21 -0.7(3)
C6 P7 C31 C36 -124.01(15)
C41 P7 C31 C36 130.78(15)
Ru1 P7 C31 C36 7.52(17)
C6 P7 C31 C32 50.87(16)
C41 P7 C31 C32 -54.33(16)
Ru1 P7 C31 C32 -177.59(12)
C36 C31 C32 C33 2.8(3)
P7 C31 C32 C33 -172.19(15)
C31 C32 C33 C34 -0.5(3)
C32 C33 C34 C35 -1.9(3)
C33 C34 C35 C36 2.0(3)
C32 C31 C36 C35 -2.8(3)
P7 C31 C36 C35 172.27(14)
C34 C35 C36 C31 0.4(3)
C31 P7 C41 C46 131.95(15)
C6 P7 C41 C46 25.83(16)
Ru1 P7 C41 C46 -98.29(14)
C31 P7 C41 C42 -54.13(15)
C6 P7 C41 C42 -160.25(13)
Ru1 P7 C41 C42 75.64(14)
C46 C41 C42 C43 1.2(3)
P7 C41 C42 C43 -173.04(14)
C41 C42 C43 C44 -1.0(3)
C42 C43 C44 C45 -0.5(3)
C43 C44 C45 C46 1.7(3)
C42 C41 C46 C45 0.0(3)
P7 C41 C46 C45 173.87(14)
C44 C45 C46 C41 -1.5(3)
C51' Ru1 C51 C52 -65.9(4)
C53 Ru1 C51 C52 -38.0(3)
C55' Ru1 C51 C52 -22.6(4)
C54 Ru1 C51 C52 -81.2(3)
C54' Ru1 C51 C52 14.7(7)
C52' Ru1 C51 C52 -104.8(5)
C55 Ru1 C51 C52 -119.0(4)
C53' Ru1 C51 C52 -136(3)
P7 Ru1 C51 C52 -148.1(3)
P3 Ru1 C51 C52 46.4(4)
C51' Ru1 C51 C55 53.1(3)
C53 Ru1 C51 C55 81.0(3)
C55' Ru1 C51 C55 96.4(4)
C54 Ru1 C51 C55 37.8(2)
C54' Ru1 C51 C55 133.7(7)
C52' Ru1 C51 C55 14.2(4)
C52 Ru1 C51 C55 119.0(4)
C53' Ru1 C51 C55 -17(3)
P7 Ru1 C51 C55 -29.1(4)
P3 Ru1 C51 C55 165.4(2)
C55 C51 C52 C53 -3.1(7)
Ru1 C51 C52 C53 59.3(4)
C55 C51 C52 Ru1 -62.4(4)
C51' Ru1 C52 C51 92.8(4)
C53 Ru1 C52 C51 118.2(4)
C55' Ru1 C52 C51 134.2(7)
C54 Ru1 C52 C51 79.3(3)
C54' Ru1 C52 C51 -42(2)
C52' Ru1 C52 C51 49.7(4)
C55 Ru1 C52 C51 36.6(3)
C53' Ru1 C52 C51 8.8(6)
P7 Ru1 C52 C51 90.8(5)
P3 Ru1 C52 C51 -144.4(3)
C51' Ru1 C52 C53 -25.4(3)
C55' Ru1 C52 C53 16.0(6)
C54 Ru1 C52 C53 -38.9(2)
C54' Ru1 C52 C53 -160(2)
C51 Ru1 C52 C53 -118.2(4)
C52' Ru1 C52 C53 -68.5(3)
C55 Ru1 C52 C53 -81.6(2)
C53' Ru1 C52 C53 -109.3(5)
P7 Ru1 C52 C53 -27.4(6)
P3 Ru1 C52 C53 97.4(3)
C51 C52 C53 C54 2.7(6)
Ru1 C52 C53 C54 63.9(3)
C51 C52 C53 Ru1 -61.2(5)
C51' Ru1 C53 C54 8.3(7)
C55' Ru1 C53 C54 -145.9(14)
C54' Ru1 C53 C54 -110.0(5)
C51 Ru1 C53 C54 -79.0(2)
C52' Ru1 C53 C54 -28.0(3)
C52 Ru1 C53 C54 -114.9(3)
C55 Ru1 C53 C54 -37.4(2)
C53' Ru1 C53 C54 -69.6(3)
P7 Ru1 C53 C54 54.2(3)
P3 Ru1 C53 C54 154.7(2)
C51' Ru1 C53 C52 123.2(7)
C55' Ru1 C53 C52 -30.9(13)
C54 Ru1 C53 C52 114.9(3)
C54' Ru1 C53 C52 4.9(6)
C51 Ru1 C53 C52 35.9(2)
C52' Ru1 C53 C52 86.9(4)
C55 Ru1 C53 C52 77.5(2)
C53' Ru1 C53 C52 45.4(4)
P7 Ru1 C53 C52 169.1(2)
P3 Ru1 C53 C52 -90.3(3)
C52 C53 C54 C55 -1.4(5)
Ru1 C53 C54 C55 63.6(3)
C52 C53 C54 Ru1 -65.0(3)
C51' Ru1 C54 C53 -14.8(12)
C55' Ru1 C54 C53 10.3(4)
C54' Ru1 C54 C53 49.1(4)
C51 Ru1 C54 C53 80.3(2)
C52' Ru1 C54 C53 119.2(7)
C52 Ru1 C54 C53 39.2(2)
C55 Ru1 C54 C53 117.3(3)
C53' Ru1 C54 C53 88.5(4)
P7 Ru1 C54 C53 -136.8(2)
P3 Ru1 C54 C53 -36.5(3)
C51' Ru1 C54 C55 -132.2(13)
C53 Ru1 C54 C55 -117.3(3)
C55' Ru1 C54 C55 -107.1(4)
C54' Ru1 C54 C55 -68.3(4)
C51 Ru1 C54 C55 -37.1(2)
C52' Ru1 C54 C55 1.9(7)
C52 Ru1 C54 C55 -78.1(2)
C53' Ru1 C54 C55 -28.8(4)
P7 Ru1 C54 C55 105.9(2)
P3 Ru1 C54 C55 -153.8(2)
C52 C51 C55 C54 2.2(7)
Ru1 C51 C55 C54 -60.4(3)
C52 C51 C55 Ru1 62.6(5)
C53 C54 C55 C51 -0.5(5)
Ru1 C54 C55 C51 61.5(4)
C53 C54 C55 Ru1 -61.9(3)
C51' Ru1 C55 C51 -103.5(4)
C53 Ru1 C55 C51 -79.4(3)
C55' Ru1 C55 C51 -65.0(4)
C54 Ru1 C55 C51 -117.3(4)
C54' Ru1 C55 C51 -23.9(4)
C52' Ru1 C55 C51 -121.5(17)
C52 Ru1 C55 C51 -36.0(3)
C53' Ru1 C55 C51 5.0(9)
P7 Ru1 C55 C51 160.9(3)
P3 Ru1 C55 C51 -39.0(6)
C51' Ru1 C55 C54 13.8(4)
C53 Ru1 C55 C54 37.9(2)
C55' Ru1 C55 C54 52.3(3)
C54' Ru1 C55 C54 93.4(4)
C51 Ru1 C55 C54 117.3(4)
C52' Ru1 C55 C54 -4.2(15)
C52 Ru1 C55 C54 81.4(2)
C53' Ru1 C55 C54 122.4(8)
P7 Ru1 C55 C54 -81.8(2)
P3 Ru1 C55 C54 78.3(6)
C53 Ru1 C51' C52' -126.3(9)
C55' Ru1 C51' C52' -116.4(7)
C54 Ru1 C51' C52' 31.8(11)
C54' Ru1 C51' C52' -78.7(5)
C51 Ru1 C51' C52' -46.2(5)
C52 Ru1 C51' C52' -87.2(5)
C55 Ru1 C51' C52' -5.9(5)
C53' Ru1 C51' C52' -37.1(5)
P7 Ru1 C51' C52' 92.1(5)
P3 Ru1 C51' C52' -166.1(5)
C53 Ru1 C51' C55' -9.9(6)
C54 Ru1 C51' C55' 148.1(15)
C54' Ru1 C51' C55' 37.7(5)
C51 Ru1 C51' C55' 70.1(5)
C52' Ru1 C51' C55' 116.4(7)
C52 Ru1 C51' C55' 29.2(5)
C55 Ru1 C51' C55' 110.5(6)
C53' Ru1 C51' C55' 79.2(5)
P7 Ru1 C51' C55' -151.5(5)
P3 Ru1 C51' C55' -49.7(6)
C55' C51' C52' C53' 0.3(13)
Ru1 C51' C52' C53' 63.8(9)
C55' C51' C52' Ru1 -63.5(7)
C53 Ru1 C52' C51' 24.6(4)
C55' Ru1 C52' C51' 38.7(5)
C54 Ru1 C52' C51' -16.5(5)
C54' Ru1 C52' C51' 81.5(5)
C51 Ru1 C52' C51' 110.0(7)
C52 Ru1 C52' C51' 69.4(5)
C55 Ru1 C52' C51' 158(2)
C53' Ru1 C52' C51' 117.3(8)
P7 Ru1 C52' C51' -97.2(6)
P3 Ru1 C52' C51' 31.4(11)
C51' Ru1 C52' C53' -117.3(8)
C53 Ru1 C52' C53' -92.8(6)
C55' Ru1 C52' C53' -78.6(6)
C54 Ru1 C52' C53' -133.8(9)
C54' Ru1 C52' C53' -35.8(6)
C51 Ru1 C52' C53' -7.3(7)
C52 Ru1 C52' C53' -47.9(6)
C55 Ru1 C52' C53' 40.3(15)
P7 Ru1 C52' C53' 145.5(6)
P3 Ru1 C52' C53' -85.9(10)
C51' C52' C53' C54' -2.7(16)
Ru1 C52' C53' C54' 58.3(11)
C51' C52' C53' Ru1 -61.0(8)
C51' Ru1 C53' C54' -82.4(7)
C53 Ru1 C53' C54' -54.5(6)
C55' Ru1 C53' C54' -38.8(6)
C54 Ru1 C53' C54' -97.7(7)
C51 Ru1 C53' C54' 24(3)
C52' Ru1 C53' C54' -119.8(10)
C52 Ru1 C53' C54' -13.8(6)
C55 Ru1 C53' C54' -135.4(11)
P7 Ru1 C53' C54' -167.0(6)
P3 Ru1 C53' C54' 26.0(9)
C51' Ru1 C53' C52' 37.4(5)
C53 Ru1 C53' C52' 65.4(6)
C55' Ru1 C53' C52' 81.1(6)
C54 Ru1 C53' C52' 22.1(5)
C54' Ru1 C53' C52' 119.8(10)
C51 Ru1 C53' C52' 144(4)
C52 Ru1 C53' C52' 106.0(7)
C55 Ru1 C53' C52' -15.5(6)
P7 Ru1 C53' C52' -47.1(8)
P3 Ru1 C53' C52' 145.9(5)
C52' C53' C54' C55' 4.0(17)
Ru1 C53' C54' C55' 62.8(9)
C52' C53' C54' Ru1 -58.8(11)
C51' Ru1 C54' C53' 77.6(7)
C53 Ru1 C54' C53' 102.2(8)
C55' Ru1 C54' C53' 115.8(9)
C54 Ru1 C54' C53' 63.8(6)
C51 Ru1 C54' C53' -7.1(8)
C52' Ru1 C54' C53' 35.9(6)
C52 Ru1 C54' C53' 119(3)
C55 Ru1 C54' C53' 22.9(6)
P7 Ru1 C54' C53' 40.9(17)
P3 Ru1 C54' C53' -161.9(7)
C51' Ru1 C54' C55' -38.1(4)
C53 Ru1 C54' C55' -13.5(4)
C54 Ru1 C54' C55' -52.0(5)
C51 Ru1 C54' C55' -122.9(9)
C52' Ru1 C54' C55' -79.9(5)
C52 Ru1 C54' C55' 3.1(19)
C55 Ru1 C54' C55' -92.8(6)
C53' Ru1 C54' C55' -115.8(9)
P7 Ru1 C54' C55' -74.9(16)
P3 Ru1 C54' C55' 82.3(6)
C53' C54' C55' C51' -3.8(15)
Ru1 C54' C55' C51' 61.7(7)
C53' C54' C55' Ru1 -65.5(11)
C52' C51' C55' C54' 2.2(12)
Ru1 C51' C55' C54' -62.8(8)
C52' C51' C55' Ru1 65.0(7)
C51' Ru1 C55' C54' 116.9(7)
C53 Ru1 C55' C54' 134.2(15)
C54 Ru1 C55' C54' 107.5(6)
C51 Ru1 C55' C54' 28.7(5)
C52' Ru1 C55' C54' 79.5(6)
C52 Ru1 C55' C54' -1.3(8)
C55 Ru1 C55' C54' 68.6(6)
C53' Ru1 C55' C54' 37.7(5)
P7 Ru1 C55' C54' 158.8(6)
P3 Ru1 C55' C54' -103.4(6)
C53 Ru1 C55' C51' 17.3(11)
C54 Ru1 C55' C51' -9.4(5)
C54' Ru1 C55' C51' -116.9(7)
C51 Ru1 C55' C51' -88.2(5)
C52' Ru1 C55' C51' -37.5(4)
C52 Ru1 C55' C51' -118.2(8)
C55 Ru1 C55' C51' -48.3(4)
C53' Ru1 C55' C51' -79.2(5)
P7 Ru1 C55' C51' 41.8(7)
P3 Ru1 C55' C51' 139.7(5)
C63 C5 C61 C62 -179.40(15)
C6 C5 C61 C62 -60.71(19)
C4 C5 C61 C62 58.7(2)
C6 C5 C63 C64 -171.30(15)
C4 C5 C63 C64 64.1(2)
C61 C5 C63 C64 -54.8(2)
C6S C1S C2S C3S -0.1
C7S C1S C2S C3S -180.0
C1S C2S C3S C4S 0.0
C2S C3S C4S C5S 0.1
C3S C4S C5S C6S -0.1
C4S C5S C6S C1S 0.0
C2S C1S C6S C5S 0.1
C7S C1S C6S C5S 180.0
